data_2226266
loop_
_publ_author_name
'Eltayeb, Naser Eltaher'
'Teoh, Siang Guan'
'Fun, Hoong-Kun'
'Chantrapromma, Suchada'

_publ_section_title
;
 (<i>E</i>)-4-Bromo-2-[(2-hydroxyphenyl)iminiomethyl]phenolate
;
_journal_coeditor_code RZ2436
_journal_issue 6
_journal_name_full 'Acta Crystallographica Section E'
_journal_page_first o1262
_journal_page_last o1263
_journal_paper_doi 10.1107/S1600536810015230
_journal_volume 66
_journal_year 2010
_chemical_formula_iupac 'C13 H10 Br N O2'
_chemical_formula_moiety 'C13 H10 Br N O2'
_chemical_formula_sum 'C13 H10 Br N O2'
_chemical_formula_weight 291.12
_chemical_name_systematic
;
(<i>E</i>)-4-Bromo-2-[(2-hydroxyphenyl)iminiomethyl]phenolate
;
_space_group_IT_number 4
_symmetry_cell_setting monoclinic
_symmetry_space_group_name_Hall 'P 2yb'
_symmetry_space_group_name_H-M 'P 1 21 1'
_atom_sites_solution_hydrogens geom
_atom_sites_solution_primary direct
_atom_sites_solution_secondary difmap
_audit_creation_method SHELXL-97
_cell_angle_alpha 90.00
_cell_angle_beta 90.144(3)
_cell_angle_gamma 90.00
_cell_formula_units_Z 2
_cell_length_a 4.6387(3)
_cell_length_b 18.9379(13)
_cell_length_c 6.2270(4)
_cell_measurement_reflns_used 3120
_cell_measurement_temperature 100
_cell_measurement_theta_max 30.00
_cell_measurement_theta_min 1.08
_cell_volume 547.02(6)
_computing_cell_refinement 'SAINT (Bruker, 2009)'
_computing_data_collection 'APEX2 (Bruker, 2009)'
_computing_data_reduction 'SAINT (Bruker, 2009)'
_computing_molecular_graphics 'SHELXTL (Sheldrick, 2008)'
_computing_publication_material
;
SHELXTL (Sheldrick, 2008) and PLATON (Spek, 2009)
;
_computing_structure_refinement 'SHELXTL (Sheldrick, 2008)'
_computing_structure_solution 'SHELXTL (Sheldrick, 2008)'
_diffrn_ambient_temperature 100
_diffrn_measured_fraction_theta_full 0.997
_diffrn_measured_fraction_theta_max 0.997
_diffrn_measurement_device_type 'Bruker APEXII DUO CCD area-detector'
_diffrn_measurement_method '\f and \w scans'
_diffrn_radiation_monochromator graphite
_diffrn_radiation_source 'sealed tube'
_diffrn_radiation_type MoK\a
_diffrn_radiation_wavelength 0.71073
_diffrn_reflns_av_R_equivalents 0.0257
_diffrn_reflns_av_sigmaI/netI 0.0388
_diffrn_reflns_limit_h_max 6
_diffrn_reflns_limit_h_min -6
_diffrn_reflns_limit_k_max 26
_diffrn_reflns_limit_k_min -26
_diffrn_reflns_limit_l_max 8
_diffrn_reflns_limit_l_min -8
_diffrn_reflns_number 8575
_diffrn_reflns_theta_full 30.00
_diffrn_reflns_theta_max 30.00
_diffrn_reflns_theta_min 1.08
_diffrn_standards_number 0
_exptl_absorpt_coefficient_mu 3.744
_exptl_absorpt_correction_T_max 0.6280
_exptl_absorpt_correction_T_min 0.2952
_exptl_absorpt_correction_type multi-scan
_exptl_absorpt_process_details '(SADABS; Bruker, 2009)'
_exptl_crystal_colour Yellow
_exptl_crystal_density_diffrn 1.773
_exptl_crystal_density_method 'not measured'
_exptl_crystal_description Needle
_exptl_crystal_F_000 292
_exptl_crystal_size_max 0.43
_exptl_crystal_size_mid 0.14
_exptl_crystal_size_min 0.14
_refine_diff_density_max 0.586
_refine_diff_density_min -0.287
_refine_ls_abs_structure_details 'Flack (1983), 1480 Friedel pairs'
_refine_ls_abs_structure_Flack 0.027(7)
_refine_ls_extinction_method none
_refine_ls_goodness_of_fit_ref 1.017
_refine_ls_hydrogen_treatment mixed
_refine_ls_matrix_type full
_refine_ls_number_parameters 191
_refine_ls_number_reflns 3120
_refine_ls_number_restraints 1
_refine_ls_restrained_S_all 1.017
_refine_ls_R_factor_all 0.0181
_refine_ls_R_factor_gt 0.0175
_refine_ls_shift/su_max 0.000
_refine_ls_shift/su_max_lt 0.000
_refine_ls_shift/su_mean 0.000
_refine_ls_structure_factor_coef Fsqd
_refine_ls_weighting_details 'calc w=1/[\s^2^(Fo^2^)+(0.0035P)^2^+0.0000P] where P=(Fo^2^+2Fc^2^)/3'
_refine_ls_weighting_scheme calc
_refine_ls_wR_factor_gt 0.0413
_refine_ls_wR_factor_ref 0.0414
_reflns_number_gt 3034
_reflns_number_total 3120
_reflns_threshold_expression I>2\s(I)
_cod_data_source_file rz2436.cif
_cod_data_source_block I
_cod_depositor_comments
;
The following automatic conversions were performed:
'_symmetry_cell_setting' value 'Monoclinic' changed to 'monoclinic'
according to '/home/saulius/struct/CIF-dictionaries/cif_core.dic'
dictionary named 'cif_core.dic' version 2.4.1 from 2010-06-29.

Automatic conversion script
Id: cif_fix_enum 1527 2010-12-29 10:47:43Z saulius 
;
_cod_original_sg_symbol_H-M 'P 21'
_cod_database_code 2226266
_cod_database_fobs_code 2226266

loop_
_symmetry_equiv_pos_as_xyz
'x, y, z'
'-x, y+1/2, -z'

loop_
_atom_site_type_symbol
_atom_site_label
_atom_site_fract_x
_atom_site_fract_y
_atom_site_fract_z
_atom_site_U_iso_or_equiv
_atom_site_adp_type
_atom_site_calc_flag
_atom_site_refinement_flags
_atom_site_occupancy
_atom_site_disorder_assembly
_atom_site_disorder_group
Br Br1 0.00526(4) 0.442840(15) 0.87673(2) 0.01554(4) Uani d . 1 . .
O O1 0.5191(3) 0.66300(7) 0.29008(19) 0.0152(2) Uani d . 1 . .
O O2 1.1314(3) 0.70088(8) 1.0194(2) 0.0166(3) Uani d . 1 . .
H H1O2 1.2697 0.6925 1.0976 0.025 Uiso calc R 1 . .
N N1 0.8565(3) 0.69973(8) 0.6076(2) 0.0121(3) Uani d . 1 . .
H H1N1 0.802(6) 0.6976(16) 0.470(5) 0.026(7) Uiso d . 1 . .
C C1 0.4132(4) 0.61426(10) 0.4149(3) 0.0126(3) Uani d . 1 . .
C C2 0.1934(4) 0.56695(10) 0.3446(3) 0.0140(3) Uani d . 1 . .
H H2A 0.133(6) 0.5756(14) 0.207(4) 0.020(6) Uiso d . 1 . .
C C3 0.0797(4) 0.51628(10) 0.4781(3) 0.0138(3) Uani d . 1 . .
H H3A -0.064(6) 0.4852(14) 0.440(4) 0.021(6) Uiso d . 1 . .
C C4 0.1776(4) 0.51058(9) 0.6919(3) 0.0129(3) Uani d . 1 . .
C C5 0.3894(4) 0.55482(9) 0.7685(3) 0.0125(3) Uani d . 1 . .
H H5A 0.450(6) 0.5535(16) 0.905(4) 0.026(7) Uiso d . 1 . .
C C6 0.5112(4) 0.60653(9) 0.6331(3) 0.0122(3) Uani d . 1 . .
C C7 0.7261(4) 0.65154(9) 0.7227(3) 0.0123(3) Uani d . 1 . .
H H7A 0.787(5) 0.6470(12) 0.868(4) 0.009(5) Uiso d . 1 . .
C C8 1.0707(4) 0.74911(9) 0.6695(3) 0.0117(3) Uani d . 1 . .
C C9 1.2064(4) 0.74952(9) 0.8722(3) 0.0125(3) Uani d . 1 . .
C C10 1.4149(4) 0.80132(10) 0.9137(3) 0.0148(3) Uani d . 1 . .
H H10A 1.494(6) 0.8047(15) 1.048(5) 0.022(6) Uiso d . 1 . .
C C11 1.4940(4) 0.84982(10) 0.7569(3) 0.0159(3) Uani d . 1 . .
H H11A 1.639(6) 0.8847(13) 0.786(4) 0.018(6) Uiso d . 1 . .
C C12 1.3635(4) 0.84799(10) 0.5548(3) 0.0160(3) Uani d . 1 . .
H H12A 1.427(7) 0.8788(17) 0.453(5) 0.036(8) Uiso d . 1 . .
C C13 1.1523(4) 0.79797(9) 0.5130(3) 0.0139(3) Uani d . 1 . .
H H13A 1.045(5) 0.7956(13) 0.368(3) 0.014(6) Uiso d . 1 . .

loop_
_atom_site_aniso_label
_atom_site_aniso_U_11
_atom_site_aniso_U_22
_atom_site_aniso_U_33
_atom_site_aniso_U_12
_atom_site_aniso_U_13
_atom_site_aniso_U_23
Br1 0.01876(7) 0.01522(7) 0.01262(6) -0.00425(9) -0.00307(5) 0.00324(8)
O1 0.0161(6) 0.0183(6) 0.0113(5) -0.0031(5) -0.0034(5) 0.0033(5)
O2 0.0167(6) 0.0224(7) 0.0106(6) -0.0044(5) -0.0054(5) 0.0042(5)
N1 0.0122(7) 0.0140(7) 0.0102(7) -0.0004(5) -0.0033(5) 0.0003(5)
C1 0.0122(7) 0.0150(8) 0.0106(7) 0.0001(6) -0.0012(5) -0.0002(6)
C2 0.0156(8) 0.0172(8) 0.0092(8) -0.0007(6) -0.0030(6) -0.0007(6)
C3 0.0136(8) 0.0141(8) 0.0137(8) -0.0022(6) -0.0024(6) -0.0018(6)
C4 0.0142(8) 0.0120(7) 0.0126(8) -0.0007(6) -0.0003(6) 0.0015(6)
C5 0.0150(8) 0.0137(8) 0.0087(8) 0.0011(6) -0.0030(6) 0.0007(6)
C6 0.0116(7) 0.0140(7) 0.0109(7) 0.0014(6) -0.0014(6) -0.0021(6)
C7 0.0123(8) 0.0139(8) 0.0108(8) 0.0003(6) -0.0020(6) -0.0007(6)
C8 0.0114(7) 0.0114(7) 0.0122(7) 0.0001(6) -0.0033(5) -0.0010(6)
C9 0.0127(7) 0.0146(8) 0.0103(7) 0.0003(6) -0.0012(6) -0.0007(6)
C10 0.0146(8) 0.0174(9) 0.0123(8) -0.0012(6) -0.0044(6) -0.0020(6)
C11 0.0141(8) 0.0154(8) 0.0182(8) -0.0021(7) -0.0016(7) -0.0017(6)
C12 0.0172(9) 0.0147(8) 0.0161(8) -0.0007(7) -0.0011(6) 0.0022(7)
C13 0.0128(8) 0.0160(8) 0.0129(8) 0.0008(6) -0.0026(6) 0.0011(6)

loop_
_atom_type_symbol
_atom_type_description
_atom_type_scat_dispersion_real
_atom_type_scat_dispersion_imag
_atom_type_scat_source
C C 0.0033 0.0016 'International Tables Vol C Tables 4.2.6.8 and 6.1.1.4'
H H 0.0000 0.0000 'International Tables Vol C Tables 4.2.6.8 and 6.1.1.4'
N N 0.0061 0.0033 'International Tables Vol C Tables 4.2.6.8 and 6.1.1.4'
O O 0.0106 0.0060 'International Tables Vol C Tables 4.2.6.8 and 6.1.1.4'
Br Br -0.2901 2.4595 'International Tables Vol C Tables 4.2.6.8 and 6.1.1.4'

loop_
_geom_angle_atom_site_label_1
_geom_angle_atom_site_label_2
_geom_angle_atom_site_label_3
_geom_angle_site_symmetry_1
_geom_angle_site_symmetry_3
_geom_angle
_geom_angle_publ_flag
C9 O2 H1O2 . . 109.5 ?
C7 N1 C8 . . 129.42(16) ?
C7 N1 H1N1 . . 111.3(19) ?
C8 N1 H1N1 . . 119.2(18) ?
O1 C1 C2 . . 122.15(15) ?
O1 C1 C6 . . 121.08(16) ?
C2 C1 C6 . . 116.76(16) ?
C3 C2 C1 . . 121.85(16) ?
C3 C2 H2A . . 125.0(16) ?
C1 C2 H2A . . 113.1(17) ?
C2 C3 C4 . . 120.08(16) ?
C2 C3 H3A . . 124.6(16) ?
C4 C3 H3A . . 115.3(16) ?
C5 C4 C3 . . 120.59(16) ?
C5 C4 Br1 . . 120.14(13) ?
C3 C4 Br1 . . 119.24(13) ?
C4 C5 C6 . . 120.14(16) ?
C4 C5 H5A . . 122(2) ?
C6 C5 H5A . . 118(2) ?
C5 C6 C7 . . 117.51(15) ?
C5 C6 C1 . . 120.57(16) ?
C7 C6 C1 . . 121.89(16) ?
N1 C7 C6 . . 121.74(16) ?
N1 C7 H7A . . 116.6(14) ?
C6 C7 H7A . . 121.6(14) ?
C13 C8 C9 . . 120.02(16) ?
C13 C8 N1 . . 115.98(15) ?
C9 C8 N1 . . 123.97(16) ?
O2 C9 C10 . . 122.23(15) ?
O2 C9 C8 . . 119.39(15) ?
C10 C9 C8 . . 118.39(16) ?
C11 C10 C9 . . 121.08(16) ?
C11 C10 H10A . . 119.3(18) ?
C9 C10 H10A . . 119.6(17) ?
C10 C11 C12 . . 120.15(17) ?
C10 C11 H11A . . 120.5(15) ?
C12 C11 H11A . . 119.4(15) ?
C13 C12 C11 . . 119.38(17) ?
C13 C12 H12A . . 122(2) ?
C11 C12 H12A . . 118(2) ?
C12 C13 C8 . . 120.94(16) ?
C12 C13 H13A . . 122.2(13) ?
C8 C13 H13A . . 116.8(13) ?

loop_
_geom_bond_atom_site_label_1
_geom_bond_atom_site_label_2
_geom_bond_site_symmetry_2
_geom_bond_distance
_geom_bond_publ_flag
Br1 C4 . 1.9011(18) ?
O1 C1 . 1.304(2) ?
O2 C9 . 1.346(2) ?
O2 H1O2 . 0.8200 ?
N1 C7 . 1.310(2) ?
N1 C8 . 1.417(2) ?
N1 H1N1 . 0.89(3) ?
C1 C2 . 1.425(2) ?
C1 C6 . 1.439(2) ?
C2 C3 . 1.376(3) ?
C2 H2A . 0.91(3) ?
C3 C4 . 1.409(2) ?
C3 H3A . 0.92(3) ?
C4 C5 . 1.376(3) ?
C5 C6 . 1.411(2) ?
C5 H5A . 0.89(2) ?
C6 C7 . 1.424(2) ?
C7 H7A . 0.95(2) ?
C8 C13 . 1.397(2) ?
C8 C9 . 1.409(2) ?
C9 C10 . 1.401(2) ?
C10 C11 . 1.391(3) ?
C10 H10A . 0.92(3) ?
C11 C12 . 1.396(3) ?
C11 H11A . 0.96(3) ?
C12 C13 . 1.387(3) ?
C12 H12A . 0.91(3) ?
C13 H13A . 1.03(2) ?

loop_
_geom_hbond_atom_site_label_D
_geom_hbond_atom_site_label_H
_geom_hbond_atom_site_label_A
_geom_hbond_site_symmetry_A
_geom_hbond_distance_DH
_geom_hbond_distance_HA
_geom_hbond_distance_DA
_geom_hbond_angle_DHA
_geom_hbond_publ_flag
O2 H1O2 O1 1_656 0.82 1.76 2.5641(19) 169 y
N1 H1N1 O1 1_555 0.89(3) 1.84(3) 2.6129(18) 143(3) y
C7 H7A O2 1_555 0.95(2) 2.12(2) 2.794(2) 127.1(18) y
C11 H11A Br1 2_757 0.96(3) 2.89(3) 3.6982(19) 143.1(19) y

loop_
_geom_torsion_atom_site_label_1
_geom_torsion_atom_site_label_2
_geom_torsion_atom_site_label_3
_geom_torsion_atom_site_label_4
_geom_torsion_site_symmetry_1
_geom_torsion_site_symmetry_2
_geom_torsion_site_symmetry_3
_geom_torsion_site_symmetry_4
_geom_torsion
_geom_torsion_publ_flag
O1 C1 C2 C3 . . . . -179.04(17) ?
C6 C1 C2 C3 . . . . 0.1(3) ?
C1 C2 C3 C4 . . . . 0.8(3) ?
C2 C3 C4 C5 . . . . -0.8(3) ?
C2 C3 C4 Br1 . . . . 177.31(14) ?
C3 C4 C5 C6 . . . . 0.0(3) ?
Br1 C4 C5 C6 . . . . -178.09(13) ?
C4 C5 C6 C7 . . . . 178.93(16) ?
C4 C5 C6 C1 . . . . 0.8(3) ?
O1 C1 C6 C5 . . . . 178.25(17) ?
C2 C1 C6 C5 . . . . -0.8(2) ?
O1 C1 C6 C7 . . . . 0.2(3) ?
C2 C1 C6 C7 . . . . -178.85(16) ?
C8 N1 C7 C6 . . . . 179.25(17) ?
C5 C6 C7 N1 . . . . 178.12(16) ?
C1 C6 C7 N1 . . . . -3.8(3) ?
C7 N1 C8 C13 . . . . -175.04(17) ?
C7 N1 C8 C9 . . . . 7.1(3) ?
C13 C8 C9 O2 . . . . -178.12(16) ?
N1 C8 C9 O2 . . . . -0.3(3) ?
C13 C8 C9 C10 . . . . 2.3(3) ?
N1 C8 C9 C10 . . . . -179.92(17) ?
O2 C9 C10 C11 . . . . 178.26(18) ?
C8 C9 C10 C11 . . . . -2.1(3) ?
C9 C10 C11 C12 . . . . 0.6(3) ?
C10 C11 C12 C13 . . . . 0.8(3) ?
C11 C12 C13 C8 . . . . -0.6(3) ?
C9 C8 C13 C12 . . . . -0.9(3) ?
N1 C8 C13 C12 . . . . -178.91(16) ?

loop_
_cod_related_entry_id
_cod_related_entry_database
_cod_related_entry_code
1 ChemSpider 12624682
